data_4335304
loop_
_publ_author_name
'Pilar Amo-Ochoa'
'Simone S. Alexandre'
'Samira Hribesh'
'Miguel A. Galindo'
'Oscar Castillo'
'Carlos J. G\'omez-Garc\'ia'
'Andrew R. Pike'
'Jos\'e M. Soler'
'Andrew Houlton'
'Ross W. Harrington'
'William Clegg'
'F\'elix Zamora'

_publ_contact_author
;
 Felix Zamora. Departamento de Quimica Inorganica.
 Universidad Autonoma de Madrid, E-28049 Madrid, Spain
;
_publ_contact_author_email felix.zamora@uam.es
_publ_contact_author_fax '+34-914 974 833'
_publ_contact_author_phone '+34-914 973 962'
_publ_section_title
;
 Correction to Coordination Chemistry of 6-Thioguanine Derivatives with
 Cobalt: Toward Formation of Electrical Conductive One-Dimensional
 Coordination Polymers
;
_journal_name_full 'Inorganic Chemistry'
_journal_page_first 7306
_journal_page_last 7306
_journal_paper_doi 10.1021/ic401300u
_journal_volume 52
_journal_year 2013
_chemical_formula_iupac 'C10 H8 Co N10 S2'
_chemical_formula_moiety 'C10 H8 Co N10 S2'
_chemical_formula_sum 'C10 H8 Co N10 S2'
_chemical_formula_weight 391.31
_chemical_name_systematic
;
catena-bis(mu-6-thioguaninato-N,S,S)cobalt(II)
;
_space_group_IT_number 2
_symmetry_cell_setting triclinic
_symmetry_space_group_name_Hall '-P 1'
_symmetry_space_group_name_H-M 'P -1'
_atom_sites_solution_hydrogens geom
_atom_sites_solution_primary direct
_atom_sites_solution_secondary difmap
_audit_creation_method SHELXL-97
_cell_angle_alpha 106.416(10)
_cell_angle_beta 99.161(8)
_cell_angle_gamma 99.614(10)
_cell_formula_units_Z 1
_cell_length_a 3.7380(4)
_cell_length_b 9.3077(12)
_cell_length_c 10.9407(11)
_cell_measurement_reflns_used 1857
_cell_measurement_temperature 363(2)
_cell_measurement_theta_max 28.82
_cell_measurement_theta_min 8.43
_cell_volume 351.33(7)
_computing_cell_refinement 'CrysAlis CCD (Oxford Diffraction, 2003)'
_computing_data_collection 'CrysAlis CCD (Oxford Diffraction, 2003)'
_computing_data_reduction 'CrysAlis RED (Oxford Diffraction, 2003)'
_computing_molecular_graphics 'Ortep-3 (Farrugia, 1997)'
_computing_publication_material 'WinGX (Farrugia, 1999)'
_computing_structure_refinement 'SHELXL-97 (Sheldrick, 1997)'
_computing_structure_solution 'Sir92 (Altamore et al., 1993)'
_diffrn_ambient_temperature 363(2)
_diffrn_measured_fraction_theta_full 0.961
_diffrn_measured_fraction_theta_max 0.961
_diffrn_measurement_device_type Xcalibur
_diffrn_measurement_method \w
_diffrn_radiation_monochromator graphite
_diffrn_radiation_source 'fine-focus sealed tube'
_diffrn_radiation_type CuK\a
_diffrn_radiation_wavelength 1.54184
_diffrn_reflns_av_R_equivalents 0.0305
_diffrn_reflns_av_sigmaI/netI 0.0522
_diffrn_reflns_limit_h_max 4
_diffrn_reflns_limit_h_min -3
_diffrn_reflns_limit_k_max 11
_diffrn_reflns_limit_k_min -11
_diffrn_reflns_limit_l_max 13
_diffrn_reflns_limit_l_min -12
_diffrn_reflns_number 2215
_diffrn_reflns_theta_full 76.23
_diffrn_reflns_theta_max 76.23
_diffrn_reflns_theta_min 4.32
_diffrn_standards_decay_% 0
_diffrn_standards_interval_count 0
_diffrn_standards_interval_time 0
_diffrn_standards_number 0
_exptl_absorpt_coefficient_mu 12.517
_exptl_absorpt_correction_T_max 0.973
_exptl_absorpt_correction_T_min 0.865
_exptl_absorpt_correction_type analytical
_exptl_absorpt_process_details
;
CrysAlis RED, Oxford Diffraction Ltd.,
Version 1.170.32 (release 06.06.2003 CrysAlis170 VC++)
(compiled Jun  6 2003,13:53:32)
Analytical numeric absorption correction using a multifaceted crystal
model based on expressions derived by R.C. Clark & J.S. Reid.
;
_exptl_crystal_colour red
_exptl_crystal_density_diffrn 1.850
_exptl_crystal_description prism
_exptl_crystal_F_000 197
_exptl_crystal_size_max 0.06
_exptl_crystal_size_mid 0.03
_exptl_crystal_size_min 0.02
_refine_diff_density_max 0.558
_refine_diff_density_min -0.437
_refine_diff_density_rms 0.090
_refine_ls_extinction_method none
_refine_ls_goodness_of_fit_ref 1.074
_refine_ls_hydrogen_treatment constr
_refine_ls_matrix_type full
_refine_ls_number_parameters 106
_refine_ls_number_reflns 1419
_refine_ls_number_restraints 0
_refine_ls_restrained_S_all 1.074
_refine_ls_R_factor_all 0.0571
_refine_ls_R_factor_gt 0.0463
_refine_ls_shift/su_max 0.001
_refine_ls_shift/su_mean 0.000
_refine_ls_structure_factor_coef Fsqd
_refine_ls_weighting_details 'calc w=1/[\s^2^(Fo^2^)+(0.0637P)^2^+0.0000P] where P=(Fo^2^+2Fc^2^)/3'
_refine_ls_weighting_scheme calc
_refine_ls_wR_factor_gt 0.1146
_refine_ls_wR_factor_ref 0.1264
_reflns_number_gt 1203
_reflns_number_total 1419
_reflns_threshold_expression >2sigma(I)
_cod_data_source_file ic401300u_si_001_2.cif
_cod_data_source_block compound-2
_cod_database_code 4335304

loop_
_symmetry_equiv_pos_as_xyz
'x, y, z'
'-x, -y, -z'

loop_
_atom_site_label
_atom_site_type_symbol
_atom_site_fract_x
_atom_site_fract_y
_atom_site_fract_z
_atom_site_U_iso_or_equiv
_atom_site_adp_type
_atom_site_occupancy
_atom_site_symmetry_multiplicity
_atom_site_calc_flag
_atom_site_refinement_flags
Co1 Co 0.0000 0.0000 0.5000 0.0338(3) Uani 1 2 d S
N1 N -0.3010(8) 0.0769(3) 0.8871(3) 0.0292(6) Uani 1 1 d .
C2 C -0.1154(10) 0.2020(4) 0.9906(4) 0.0283(7) Uani 1 1 d .
N2 N -0.1768(9) 0.2001(4) 1.1074(3) 0.0379(8) Uani 1 1 d .
H2A H -0.0715 0.2773 1.1759 0.045 Uiso 1 1 calc R
H2B H -0.3216 0.1218 1.1139 0.045 Uiso 1 1 calc R
N3 N 0.1157(8) 0.3284(3) 0.9854(3) 0.0297(7) Uani 1 1 d .
C4 C 0.1621(9) 0.3176(4) 0.8642(3) 0.0276(7) Uani 1 1 d .
C5 C -0.0040(9) 0.1929(4) 0.7553(3) 0.0282(7) Uani 1 1 d .
C6 C -0.2452(9) 0.0692(4) 0.7680(3) 0.0254(7) Uani 1 1 d .
S6 S -0.4520(2) -0.08710(10) 0.62865(9) 0.0310(2) Uani 1 1 d .
N7 N 0.1128(8) 0.2121(4) 0.6464(3) 0.0298(6) Uani 1 1 d .
C8 C 0.3408(10) 0.3489(4) 0.6918(4) 0.0318(8) Uani 1 1 d .
H8 H 0.4662 0.3931 0.6398 0.038 Uiso 1 1 calc R
N9 N 0.3762(9) 0.4197(4) 0.8222(3) 0.0325(7) Uani 1 1 d .
H9 H 0.5062 0.5097 0.8682 0.039 Uiso 1 1 calc R

loop_
_atom_site_aniso_label
_atom_site_aniso_U_11
_atom_site_aniso_U_22
_atom_site_aniso_U_33
_atom_site_aniso_U_23
_atom_site_aniso_U_13
_atom_site_aniso_U_12
Co1 0.0351(5) 0.0309(5) 0.0232(5) -0.0037(4) 0.0076(3) -0.0051(3)
N1 0.0312(15) 0.0258(15) 0.0237(16) 0.0023(12) 0.0043(11) -0.0008(12)
C2 0.0281(16) 0.0287(18) 0.0224(17) 0.0023(14) 0.0038(13) 0.0028(13)
N2 0.0475(19) 0.0364(18) 0.0194(16) 0.0024(14) 0.0049(14) -0.0050(15)
N3 0.0324(15) 0.0253(15) 0.0230(16) 0.0013(12) 0.0023(12) -0.0019(12)
C4 0.0270(17) 0.0261(17) 0.0229(18) 0.0006(14) 0.0038(13) 0.0023(13)
C5 0.0281(16) 0.0272(18) 0.0218(17) 0.0012(14) 0.0011(13) 0.0015(13)
C6 0.0234(15) 0.0253(17) 0.0210(17) 0.0010(13) 0.0025(12) 0.0014(12)
S6 0.0316(4) 0.0271(5) 0.0224(4) -0.0021(3) 0.0031(3) -0.0050(3)
N7 0.0315(15) 0.0291(16) 0.0221(15) 0.0015(13) 0.0057(12) 0.0002(12)
C8 0.0329(18) 0.0309(19) 0.0264(19) 0.0050(15) 0.0080(14) -0.0010(14)
N9 0.0337(15) 0.0269(16) 0.0263(16) 0.0002(13) 0.0042(12) -0.0050(12)

loop_
_atom_type_symbol
_atom_type_description
_atom_type_scat_dispersion_real
_atom_type_scat_dispersion_imag
_atom_type_scat_source
C C 0.0181 0.0091 'International Tables Vol C Tables 4.2.6.8 and 6.1.1.4'
H H 0.0000 0.0000 'International Tables Vol C Tables 4.2.6.8 and 6.1.1.4'
N N 0.0311 0.0180 'International Tables Vol C Tables 4.2.6.8 and 6.1.1.4'
S S 0.3331 0.5567 'International Tables Vol C Tables 4.2.6.8 and 6.1.1.4'
Co Co -2.3653 3.6143 'International Tables Vol C Tables 4.2.6.8 and 6.1.1.4'

loop_
_geom_angle_atom_site_label_1
_geom_angle_atom_site_label_2
_geom_angle_atom_site_label_3
_geom_angle
_geom_angle_site_symmetry_1
_geom_angle_site_symmetry_3
N7 Co1 N7 180.000(1) 2_556 .
N7 Co1 S6 84.88(9) 2_556 2_556
N7 Co1 S6 95.12(9) . 2_556
N7 Co1 S6 95.12(9) 2_556 .
N7 Co1 S6 84.88(9) . .
S6 Co1 S6 180.0 2_556 .
N7 Co1 S6 88.59(9) 2_556 1_655
N7 Co1 S6 91.41(9) . 1_655
S6 Co1 S6 88.23(3) 2_556 1_655
S6 Co1 S6 91.77(3) . 1_655
N7 Co1 S6 91.41(9) 2_556 2_456
N7 Co1 S6 88.59(9) . 2_456
S6 Co1 S6 91.77(3) 2_556 2_456
S6 Co1 S6 88.23(3) . 2_456
S6 Co1 S6 180.0 1_655 2_456
C6 N1 C2 119.2(3) . .
N2 C2 N3 117.7(3) . .
N2 C2 N1 116.0(3) . .
N3 C2 N1 126.2(3) . .
C4 N3 C2 112.9(3) . .
N3 C4 N9 129.4(3) . .
N3 C4 C5 124.4(3) . .
N9 C4 C5 106.2(3) . .
C4 C5 N7 110.9(3) . .
C4 C5 C6 119.3(3) . .
N7 C5 C6 129.7(3) . .
N1 C6 C5 117.8(3) . .
N1 C6 S6 123.8(3) . .
C5 C6 S6 118.4(3) . .
C6 S6 Co1 92.37(12) . .
C6 S6 Co1 105.70(12) . 1_455
Co1 S6 Co1 91.77(3) . 1_455
C8 N7 C5 103.3(3) . .
C8 N7 Co1 142.8(3) . .
C5 N7 Co1 109.8(2) . .
N7 C8 N9 113.9(3) . .
C4 N9 C8 105.6(3) . .

loop_
_geom_bond_atom_site_label_1
_geom_bond_atom_site_label_2
_geom_bond_distance
_geom_bond_site_symmetry_2
Co1 N7 2.088(3) 2_556
Co1 N7 2.088(3) .
Co1 S6 2.5372(9) 2_556
Co1 S6 2.5372(9) .
Co1 S6 2.6676(10) 1_655
Co1 S6 2.6676(10) 2_456
N1 C6 1.337(5) .
N1 C2 1.361(5) .
C2 N2 1.338(5) .
C2 N3 1.359(5) .
N3 C4 1.343(5) .
C4 N9 1.365(5) .
C4 C5 1.376(5) .
C5 N7 1.380(5) .
C5 C6 1.393(5) .
C6 S6 1.741(3) .
S6 Co1 2.6676(10) 1_455
N7 C8 1.319(5) .
C8 N9 1.366(5) .

loop_
_geom_hbond_atom_site_label_D
_geom_hbond_atom_site_label_H
_geom_hbond_atom_site_label_A
_geom_hbond_distance_DH
_geom_hbond_distance_HA
_geom_hbond_distance_DA
_geom_hbond_angle_DHA
_geom_hbond_site_symmetry_A
N2 H2B N1 0.86 2.13 2.984(5) 175.1 2_457
N9 H9 N3 0.86 2.01 2.826(4) 158.2 2_667
